data_2222793
loop_
_publ_author_name
'Liu, Qing Yun'
'Liu, Qi Sheng'
'Zhao, Qing Ru'

_publ_section_title
;
 Perchloratobis[1-(1,10-phenanthrolin-2-yl)-2-pyridone]zinc(II)
 perchlorate
;
_journal_coeditor_code LH2853
_journal_issue 8
_journal_name_full 'Acta Crystallographica Section E'
_journal_page_first m882
_journal_paper_doi 10.1107/S1600536809025355
_journal_volume 65
_journal_year 2009
_chemical_formula_iupac '[Zn (Cl O4) (C17 H11 N3 O)2] Cl O4'
_chemical_formula_moiety 'C34 H22 Cl N6 O6 Zn +, Cl O4 -'
_chemical_formula_sum 'C34 H22 Cl2 N6 O10 Zn'
_chemical_formula_weight 810.85
_chemical_name_systematic
;
Perchloratobis[1-(1,10-phenanthrolin-2-yl)-2-pyridone]zinc(II) perchlorate
;
_space_group_IT_number 14
_symmetry_cell_setting monoclinic
_symmetry_space_group_name_Hall '-P 2yn'
_symmetry_space_group_name_H-M 'P 1 21/n 1'
_atom_sites_solution_hydrogens geom
_atom_sites_solution_primary direct
_atom_sites_solution_secondary difmap
_audit_creation_method SHELXL-97
_cell_angle_alpha 90.00
_cell_angle_beta 100.068(2)
_cell_angle_gamma 90.00
_cell_formula_units_Z 4
_cell_length_a 12.998(2)
_cell_length_b 16.741(3)
_cell_length_c 14.680(3)
_cell_measurement_reflns_used 6273
_cell_measurement_temperature 298(2)
_cell_measurement_theta_max 26.9755
_cell_measurement_theta_min 2.2835
_cell_volume 3145.2(10)
_computing_cell_refinement 'SAINT (Bruker, 1997)'
_computing_data_collection 'SMART (Bruker, 1997)'
_computing_data_reduction 'SAINT (Bruker, 1997)'
_computing_molecular_graphics 'SHELXTL (Sheldrick, 2008)'
_computing_publication_material 'SHELXTL (Sheldrick, 2008)'
_computing_structure_refinement 'SHELXTL (Sheldrick, 2008)'
_computing_structure_solution 'SHELXTL (Sheldrick, 2008)'
_diffrn_ambient_temperature 298(2)
_diffrn_measured_fraction_theta_full 0.998
_diffrn_measured_fraction_theta_max 0.998
_diffrn_measurement_device_type 'Bruker SMART APEX CCD'
_diffrn_measurement_method '\f and \w'
_diffrn_radiation_monochromator graphite
_diffrn_radiation_source 'fine-focus sealed tube'
_diffrn_radiation_type MoK\a
_diffrn_radiation_wavelength 0.71073
_diffrn_reflns_av_R_equivalents 0.0280
_diffrn_reflns_av_sigmaI/netI 0.0351
_diffrn_reflns_limit_h_max 16
_diffrn_reflns_limit_h_min -12
_diffrn_reflns_limit_k_max 19
_diffrn_reflns_limit_k_min -20
_diffrn_reflns_limit_l_max 18
_diffrn_reflns_limit_l_min -17
_diffrn_reflns_number 16722
_diffrn_reflns_theta_full 26.00
_diffrn_reflns_theta_max 26.00
_diffrn_reflns_theta_min 1.86
_exptl_absorpt_coefficient_mu 1.025
_exptl_absorpt_correction_T_max 0.7764
_exptl_absorpt_correction_T_min 0.6554
_exptl_absorpt_correction_type multi-scan
_exptl_absorpt_process_details '(SADABS; Sheldrick, 1996)'
_exptl_crystal_colour yellow
_exptl_crystal_density_diffrn 1.712
_exptl_crystal_density_method 'not measured'
_exptl_crystal_description block
_exptl_crystal_F_000 1648
_exptl_crystal_size_max 0.45
_exptl_crystal_size_mid 0.38
_exptl_crystal_size_min 0.26
_refine_diff_density_max 0.819
_refine_diff_density_min -0.625
_refine_ls_extinction_method none
_refine_ls_goodness_of_fit_ref 1.078
_refine_ls_hydrogen_treatment constr
_refine_ls_matrix_type full
_refine_ls_number_parameters 480
_refine_ls_number_reflns 6163
_refine_ls_number_restraints 0
_refine_ls_restrained_S_all 1.078
_refine_ls_R_factor_all 0.0562
_refine_ls_R_factor_gt 0.0438
_refine_ls_shift/su_max 0.001
_refine_ls_shift/su_mean 0.000
_refine_ls_structure_factor_coef Fsqd
_refine_ls_weighting_details 'calc w=1/[\s^2^(Fo^2^)+(0.0839P)^2^+0.2024P] where P=(Fo^2^+2Fc^2^)/3'
_refine_ls_weighting_scheme calc
_refine_ls_wR_factor_gt 0.1243
_refine_ls_wR_factor_ref 0.1302
_reflns_number_gt 5005
_reflns_number_total 6163
_reflns_threshold_expression I>2\s(I)
_cod_data_source_file lh2853.cif
_cod_data_source_block I
_cod_depositor_comments
;
The following automatic conversions were performed:
'_symmetry_cell_setting' value 'Monoclinic' changed to 'monoclinic'
according to '/home/saulius/struct/CIF-dictionaries/cif_core.dic'
dictionary named 'cif_core.dic' version 2.4.1 from 2010-06-29.

Automatic conversion script
Id: cif_fix_enum 1527 2010-12-29 10:47:43Z saulius 

The following automatic conversions were performed:

'_symmetry_cell_setting' value 'Monoclinic' changed to 'monoclinic'
according to /home/saulius/struct/CIF-dictionaries/cif_core.dic
dictionary named 'cif_core.dic' version 2.4.1 from 2010-06-29.

Automatic conversion script
Id: cif_fix_values 1715 2011-07-08 13:25:40Z adriana 
;
_cod_original_sg_symbol_H-M 'P 21/n'
_cod_database_code 2222793
_cod_database_fobs_code 2222793

loop_
_symmetry_equiv_pos_as_xyz
'x, y, z'
'-x+1/2, y+1/2, -z+1/2'
'-x, -y, -z'
'x-1/2, -y-1/2, z-1/2'

loop_
_atom_site_type_symbol
_atom_site_label
_atom_site_fract_x
_atom_site_fract_y
_atom_site_fract_z
_atom_site_U_iso_or_equiv
_atom_site_adp_type
_atom_site_calc_flag
_atom_site_refinement_flags
_atom_site_occupancy
_atom_site_disorder_assembly
_atom_site_disorder_group
C C1 0.1039(2) 0.10171(18) 0.5679(2) 0.0474(7) Uani d . 1 . .
H H1 0.0681 0.0630 0.5955 0.057 Uiso calc R 1 . .
C C2 0.1066(3) 0.09526(19) 0.4745(2) 0.0535(8) Uani d . 1 . .
H H2 0.0742 0.0524 0.4408 0.064 Uiso calc R 1 . .
C C3 0.1568(2) 0.1520(2) 0.4320(2) 0.0505(8) Uani d . 1 . .
H H3 0.1573 0.1490 0.3688 0.061 Uiso calc R 1 . .
C C4 0.2076(2) 0.21493(17) 0.48458(19) 0.0395(6) Uani d . 1 . .
C C5 0.20322(19) 0.21620(15) 0.57950(18) 0.0331(6) Uani d . 1 . .
C C6 0.25810(19) 0.27716(15) 0.63721(18) 0.0313(5) Uani d . 1 . .
C C7 0.3130(2) 0.33617(16) 0.5965(2) 0.0370(6) Uani d . 1 . .
C C8 0.2632(2) 0.27598(19) 0.4458(2) 0.0450(7) Uani d . 1 . .
H H8 0.2645 0.2759 0.3827 0.054 Uiso calc R 1 . .
C C9 0.3140(2) 0.33375(18) 0.4999(2) 0.0439(7) Uani d . 1 . .
H H9 0.3505 0.3728 0.4735 0.053 Uiso calc R 1 . .
C C10 0.3663(2) 0.39396(16) 0.6561(2) 0.0440(7) Uani d . 1 . .
H H10 0.4015 0.4351 0.6320 0.053 Uiso calc R 1 . .
C C11 0.3670(2) 0.39036(18) 0.7479(2) 0.0481(8) Uani d . 1 . .
H H11 0.4024 0.4286 0.7873 0.058 Uiso calc R 1 . .
C C12 0.3138(2) 0.32829(16) 0.7828(2) 0.0382(6) Uani d . 1 . .
C C13 0.2868(3) 0.3608(2) 1.0268(2) 0.0610(9) Uani d . 1 . .
H H13 0.2537 0.3943 1.0632 0.073 Uiso calc R 1 . .
C C14 0.3496(3) 0.3029(2) 1.0683(2) 0.0624(9) Uani d . 1 . .
H H14 0.3589 0.2969 1.1322 0.075 Uiso calc R 1 . .
C C15 0.4010(3) 0.25162(19) 1.0158(2) 0.0590(9) Uani d . 1 . .
H H15 0.4448 0.2117 1.0446 0.071 Uiso calc R 1 . .
C C16 0.3864(2) 0.26046(18) 0.9239(2) 0.0498(7) Uani d . 1 . .
H H16 0.4205 0.2264 0.8888 0.060 Uiso calc R 1 . .
C C17 0.2688(3) 0.37307(19) 0.9287(2) 0.0507(8) Uani d . 1 . .
C C18 0.3225(2) 0.04946(19) 0.7636(2) 0.0497(8) Uani d . 1 . .
H H18 0.3201 0.0605 0.7011 0.060 Uiso calc R 1 . .
C C19 0.3877(2) -0.0110(2) 0.8049(3) 0.0617(9) Uani d . 1 . .
H H19 0.4280 -0.0401 0.7702 0.074 Uiso calc R 1 . .
C C20 0.3924(3) -0.02735(19) 0.8950(3) 0.0579(9) Uani d . 1 . .
H H20 0.4367 -0.0675 0.9225 0.069 Uiso calc R 1 . .
C C21 0.3313(2) 0.01527(16) 0.9483(2) 0.0447(7) Uani d . 1 . .
C C22 0.2667(2) 0.07564(15) 0.90174(19) 0.0349(6) Uani d . 1 . .
C C23 0.2012(2) 0.12133(15) 0.95101(18) 0.0330(6) Uani d . 1 . .
C C24 0.1966(2) 0.10129(16) 1.04237(19) 0.0381(6) Uani d . 1 . .
C C25 0.2612(2) 0.03954(18) 1.0871(2) 0.0484(7) Uani d . 1 . .
H H25 0.2578 0.0266 1.1481 0.058 Uiso calc R 1 . .
C C26 0.3269(2) -0.00048(18) 1.0429(2) 0.0525(8) Uani d . 1 . .
H H26 0.3704 -0.0392 1.0745 0.063 Uiso calc R 1 . .
C C27 0.0828(2) 0.22394(15) 0.94907(18) 0.0334(6) Uani d . 1 . .
C C28 0.0674(2) 0.20372(18) 1.0379(2) 0.0433(7) Uani d . 1 . .
H H28 0.0177 0.2306 1.0648 0.052 Uiso calc R 1 . .
C C29 0.1256(2) 0.14452(17) 1.0849(2) 0.0437(7) Uani d . 1 . .
H H29 0.1183 0.1327 1.1454 0.052 Uiso calc R 1 . .
C C30 -0.0805(3) 0.35800(18) 0.7785(2) 0.0520(8) Uani d . 1 . .
H H6 -0.1105 0.3600 0.7162 0.062 Uiso calc R 1 . .
C C31 -0.0005(3) 0.35034(18) 0.9622(2) 0.0501(8) Uani d . 1 . .
H H31 0.0285 0.3494 1.0248 0.060 Uiso calc R 1 . .
C C32 -0.0680(3) 0.40880(19) 0.9300(3) 0.0584(9) Uani d . 1 . .
H H32 -0.0858 0.4473 0.9701 0.070 Uiso calc R 1 . .
C C33 -0.1111(3) 0.41155(19) 0.8361(3) 0.0588(9) Uani d . 1 . .
H H33 -0.1607 0.4501 0.8137 0.071 Uiso calc R 1 . .
C C34 -0.0037(2) 0.29806(15) 0.8084(2) 0.0378(6) Uani d . 1 . .
Cl Cl1 0.05475(7) 0.33552(5) 0.23847(6) 0.0555(2) Uani d . 1 . .
Cl Cl2 -0.06238(5) 0.05947(4) 0.78950(5) 0.03671(17) Uani d . 1 . .
N N1 0.25867(16) 0.27400(12) 0.72957(15) 0.0331(5) Uani d . 1 . .
N N2 0.15024(18) 0.16100(13) 0.62039(15) 0.0359(5) Uani d . 1 . .
N N3 0.26358(17) 0.09182(13) 0.81097(16) 0.0371(5) Uani d . 1 . .
N N4 0.14672(16) 0.18319(11) 0.90497(15) 0.0306(5) Uani d . 1 . .
N N5 0.32214(18) 0.31891(13) 0.88079(16) 0.0398(5) Uani d . 1 . .
N N6 0.02718(18) 0.29118(13) 0.90430(16) 0.0378(5) Uani d . 1 . .
O O1 0.2131(2) 0.42378(16) 0.88607(18) 0.0763(8) Uani d . 1 . .
O O2 0.03168(15) 0.25565(11) 0.75179(13) 0.0405(4) Uani d . 1 . .
O O3 0.03026(16) 0.07488(12) 0.75009(15) 0.0481(5) Uani d . 1 . .
O O4 -0.03149(17) 0.03559(13) 0.88350(15) 0.0530(5) Uani d . 1 . .
O O5 -0.12309(19) 0.12974(14) 0.78672(19) 0.0675(7) Uani d . 1 . .
O O6 -0.1177(2) -0.00388(17) 0.73801(17) 0.0728(7) Uani d . 1 . .
O O7 0.0442(3) 0.3557(2) 0.3300(2) 0.1018(10) Uani d . 1 . .
O O8 -0.0400(3) 0.3197(3) 0.1845(3) 0.147(2) Uani d . 1 . .
O O9 0.0971(5) 0.3960(3) 0.1999(4) 0.204(3) Uani d . 1 . .
O O10 0.1218(5) 0.2717(3) 0.2398(3) 0.208(3) Uani d . 1 . .
Zn Zn1 0.15585(2) 0.180720(18) 0.76169(2) 0.03378(13) Uani d . 1 . .

loop_
_atom_site_aniso_label
_atom_site_aniso_U_11
_atom_site_aniso_U_22
_atom_site_aniso_U_33
_atom_site_aniso_U_12
_atom_site_aniso_U_13
_atom_site_aniso_U_23
C1 0.0607(19) 0.0447(17) 0.0382(17) -0.0144(14) 0.0122(14) -0.0046(13)
C2 0.069(2) 0.0489(18) 0.0416(18) -0.0119(15) 0.0075(15) -0.0141(14)
C3 0.0567(19) 0.064(2) 0.0315(16) -0.0010(16) 0.0106(14) -0.0058(14)
C4 0.0419(15) 0.0451(15) 0.0323(15) 0.0039(12) 0.0089(12) 0.0034(12)
C5 0.0349(14) 0.0356(14) 0.0302(14) 0.0023(11) 0.0093(11) 0.0015(11)
C6 0.0317(13) 0.0307(13) 0.0333(14) 0.0025(10) 0.0102(10) 0.0032(10)
C7 0.0364(14) 0.0340(13) 0.0433(16) 0.0027(11) 0.0140(12) 0.0085(12)
C8 0.0476(16) 0.0552(18) 0.0350(16) 0.0061(14) 0.0150(13) 0.0072(13)
C9 0.0440(16) 0.0451(16) 0.0465(18) 0.0024(13) 0.0188(13) 0.0144(13)
C10 0.0473(17) 0.0347(14) 0.0526(19) -0.0091(12) 0.0162(14) 0.0057(13)
C11 0.0525(18) 0.0362(15) 0.057(2) -0.0146(13) 0.0129(15) -0.0034(13)
C12 0.0393(15) 0.0383(15) 0.0369(15) -0.0046(11) 0.0069(12) -0.0014(11)
C13 0.081(2) 0.063(2) 0.0414(19) -0.0055(19) 0.0151(17) -0.0133(16)
C14 0.081(3) 0.066(2) 0.0362(18) -0.0190(19) -0.0007(17) 0.0011(16)
C15 0.065(2) 0.054(2) 0.051(2) -0.0065(17) -0.0107(16) 0.0078(16)
C16 0.0538(18) 0.0426(16) 0.051(2) -0.0052(14) 0.0020(15) -0.0002(14)
C17 0.061(2) 0.0456(17) 0.0462(19) -0.0025(15) 0.0113(15) -0.0036(14)
C18 0.0421(16) 0.0528(18) 0.055(2) 0.0031(14) 0.0107(14) -0.0121(15)
C19 0.0441(18) 0.058(2) 0.084(3) 0.0136(15) 0.0133(17) -0.0142(19)
C20 0.0464(18) 0.0453(18) 0.077(3) 0.0107(14) -0.0031(16) -0.0034(17)
C21 0.0391(15) 0.0338(15) 0.057(2) -0.0004(12) -0.0026(13) 0.0009(13)
C22 0.0316(13) 0.0317(13) 0.0396(16) -0.0043(11) 0.0006(11) 0.0016(11)
C23 0.0340(13) 0.0300(13) 0.0330(14) -0.0089(10) 0.0007(11) 0.0028(11)
C24 0.0436(16) 0.0362(14) 0.0327(15) -0.0108(12) 0.0022(12) 0.0042(11)
C25 0.0531(18) 0.0465(17) 0.0410(17) -0.0109(14) -0.0047(14) 0.0134(13)
C26 0.0464(18) 0.0407(16) 0.063(2) -0.0018(14) -0.0124(15) 0.0181(15)
C27 0.0384(14) 0.0308(13) 0.0309(14) -0.0059(11) 0.0053(11) -0.0012(11)
C28 0.0512(17) 0.0440(16) 0.0374(16) -0.0071(13) 0.0153(13) -0.0065(13)
C29 0.0548(18) 0.0459(17) 0.0314(15) -0.0124(14) 0.0096(13) 0.0029(12)
C30 0.0535(19) 0.0446(17) 0.057(2) 0.0101(14) 0.0080(15) 0.0073(15)
C31 0.062(2) 0.0409(16) 0.0491(19) 0.0017(14) 0.0137(15) -0.0110(14)
C32 0.068(2) 0.0382(17) 0.073(3) 0.0093(15) 0.0222(18) -0.0109(16)
C33 0.062(2) 0.0423(17) 0.075(3) 0.0170(15) 0.0190(18) 0.0094(16)
C34 0.0427(15) 0.0299(13) 0.0417(16) -0.0015(11) 0.0101(12) 0.0042(12)
Cl1 0.0624(5) 0.0548(5) 0.0495(5) -0.0031(4) 0.0100(4) -0.0099(4)
Cl2 0.0390(4) 0.0355(3) 0.0378(4) -0.0005(3) 0.0129(3) 0.0017(3)
N1 0.0370(12) 0.0304(11) 0.0330(12) -0.0025(9) 0.0092(9) 0.0011(9)
N2 0.0419(13) 0.0348(11) 0.0317(12) -0.0072(10) 0.0082(10) -0.0019(9)
N3 0.0361(12) 0.0350(12) 0.0403(14) -0.0001(10) 0.0070(10) -0.0024(10)
N4 0.0330(11) 0.0280(11) 0.0309(12) -0.0038(8) 0.0054(9) -0.0003(8)
N5 0.0455(14) 0.0369(12) 0.0362(13) -0.0077(10) 0.0046(10) -0.0012(10)
N6 0.0424(13) 0.0329(12) 0.0394(14) 0.0003(10) 0.0105(10) -0.0020(10)
O1 0.098(2) 0.0762(17) 0.0574(16) 0.0310(16) 0.0201(14) 0.0083(14)
O2 0.0461(11) 0.0398(11) 0.0353(11) 0.0070(8) 0.0063(9) 0.0018(8)
O3 0.0490(12) 0.0427(11) 0.0591(14) -0.0064(9) 0.0277(10) -0.0052(10)
O4 0.0644(14) 0.0554(13) 0.0409(12) 0.0072(11) 0.0135(10) 0.0092(10)
O5 0.0689(15) 0.0610(15) 0.0807(18) 0.0316(12) 0.0357(13) 0.0232(13)
O6 0.0808(17) 0.0791(17) 0.0607(16) -0.0412(15) 0.0188(13) -0.0191(13)
O7 0.119(3) 0.123(3) 0.063(2) -0.016(2) 0.0161(17) -0.0431(18)
O8 0.067(2) 0.260(5) 0.115(3) -0.034(3) 0.021(2) -0.117(3)
O9 0.217(5) 0.220(5) 0.181(5) -0.126(5) 0.050(4) 0.049(4)
O10 0.331(7) 0.161(4) 0.094(3) 0.145(5) -0.069(4) -0.068(3)
Zn1 0.0430(2) 0.03160(19) 0.02842(19) -0.00084(12) 0.01094(14) 0.00178(12)

loop_
_atom_type_symbol
_atom_type_description
_atom_type_scat_dispersion_real
_atom_type_scat_dispersion_imag
_atom_type_scat_source
C C 0.0033 0.0016 'International Tables Vol C Tables 4.2.6.8 and 6.1.1.4'
H H 0.0000 0.0000 'International Tables Vol C Tables 4.2.6.8 and 6.1.1.4'
N N 0.0061 0.0033 'International Tables Vol C Tables 4.2.6.8 and 6.1.1.4'
O O 0.0106 0.0060 'International Tables Vol C Tables 4.2.6.8 and 6.1.1.4'
Zn Zn 0.2839 1.4301 'International Tables Vol C Tables 4.2.6.8 and 6.1.1.4'
Cl Cl 0.1484 0.1585 'International Tables Vol C Tables 4.2.6.8 and 6.1.1.4'

loop_
_geom_angle_atom_site_label_1
_geom_angle_atom_site_label_2
_geom_angle_atom_site_label_3
_geom_angle_site_symmetry_1
_geom_angle_site_symmetry_3
_geom_angle
_geom_angle_publ_flag
N2 C1 C2 . . 122.9(3) ?
N2 C1 H1 . . 118.5 ?
C2 C1 H1 . . 118.5 ?
C3 C2 C1 . . 119.8(3) ?
C3 C2 H2 . . 120.1 ?
C1 C2 H2 . . 120.1 ?
C2 C3 C4 . . 119.2(3) ?
C2 C3 H3 . . 120.4 ?
C4 C3 H3 . . 120.4 ?
C3 C4 C5 . . 117.5(3) ?
C3 C4 C8 . . 122.8(3) ?
C5 C4 C8 . . 119.7(3) ?
N2 C5 C4 . . 122.8(2) ?
N2 C5 C6 . . 117.6(2) ?
C4 C5 C6 . . 119.6(2) ?
N1 C6 C7 . . 122.4(2) ?
N1 C6 C5 . . 118.6(2) ?
C7 C6 C5 . . 119.0(2) ?
C10 C7 C6 . . 116.7(3) ?
C10 C7 C9 . . 123.5(2) ?
C6 C7 C9 . . 119.8(3) ?
C9 C8 C4 . . 120.6(3) ?
C9 C8 H8 . . 119.7 ?
C4 C8 H8 . . 119.7 ?
C8 C9 C7 . . 121.3(3) ?
C8 C9 H9 . . 119.4 ?
C7 C9 H9 . . 119.4 ?
C11 C10 C7 . . 120.6(3) ?
C11 C10 H10 . . 119.7 ?
C7 C10 H10 . . 119.7 ?
C10 C11 C12 . . 119.0(3) ?
C10 C11 H11 . . 120.5 ?
C12 C11 H11 . . 120.5 ?
N1 C12 C11 . . 123.1(3) ?
N1 C12 N5 . . 117.1(2) ?
C11 C12 N5 . . 119.7(3) ?
C14 C13 C17 . . 122.6(3) ?
C14 C13 H13 . . 118.7 ?
C17 C13 H13 . . 118.7 ?
C13 C14 C15 . . 120.3(3) ?
C13 C14 H14 . . 119.8 ?
C15 C14 H14 . . 119.8 ?
C16 C15 C14 . . 119.4(3) ?
C16 C15 H15 . . 120.3 ?
C14 C15 H15 . . 120.3 ?
C15 C16 N5 . . 120.8(3) ?
C15 C16 H16 . . 119.6 ?
N5 C16 H16 . . 119.6 ?
O1 C17 N5 . . 119.7(3) ?
O1 C17 C13 . . 126.6(3) ?
N5 C17 C13 . . 113.8(3) ?
N3 C18 C19 . . 121.6(3) ?
N3 C18 H18 . . 119.2 ?
C19 C18 H18 . . 119.2 ?
C20 C19 C18 . . 119.9(3) ?
C20 C19 H19 . . 120.0 ?
C18 C19 H19 . . 120.0 ?
C19 C20 C21 . . 120.9(3) ?
C19 C20 H20 . . 119.6 ?
C21 C20 H20 . . 119.6 ?
C20 C21 C22 . . 116.2(3) ?
C20 C21 C26 . . 124.9(3) ?
C22 C21 C26 . . 118.9(3) ?
N3 C22 C21 . . 122.2(3) ?
N3 C22 C23 . . 118.2(2) ?
C21 C22 C23 . . 119.6(3) ?
N4 C23 C24 . . 123.6(2) ?
N4 C23 C22 . . 117.3(2) ?
C24 C23 C22 . . 119.1(2) ?
C23 C24 C29 . . 116.5(3) ?
C23 C24 C25 . . 120.0(3) ?
C29 C24 C25 . . 123.5(3) ?
C26 C25 C24 . . 121.1(3) ?
C26 C25 H25 . . 119.4 ?
C24 C25 H25 . . 119.4 ?
C25 C26 C21 . . 121.2(3) ?
C25 C26 H26 . . 119.4 ?
C21 C26 H26 . . 119.4 ?
N4 C27 C28 . . 122.4(2) ?
N4 C27 N6 . . 119.2(2) ?
C28 C27 N6 . . 118.4(2) ?
C29 C28 C27 . . 119.5(3) ?
C29 C28 H28 . . 120.2 ?
C27 C28 H28 . . 120.2 ?
C28 C29 C24 . . 120.1(3) ?
C28 C29 H29 . . 120.0 ?
C24 C29 H29 . . 120.0 ?
C33 C30 C34 . . 123.0(3) ?
C33 C30 H6 . . 118.5 ?
C34 C30 H6 . . 118.5 ?
C32 C31 N6 . . 121.7(3) ?
C32 C31 H31 . . 119.2 ?
N6 C31 H31 . . 119.2 ?
C31 C32 C33 . . 119.8(3) ?
C31 C32 H32 . . 120.1 ?
C33 C32 H32 . . 120.1 ?
C30 C33 C32 . . 119.3(3) ?
C30 C33 H33 . . 120.4 ?
C32 C33 H33 . . 120.4 ?
O2 C34 N6 . . 123.5(2) ?
O2 C34 C30 . . 121.2(3) ?
N6 C34 C30 . . 115.4(3) ?
O9 Cl1 O8 . . 107.5(4) ?
O9 Cl1 O10 . . 106.8(4) ?
O8 Cl1 O10 . . 111.2(3) ?
O9 Cl1 O7 . . 109.8(3) ?
O8 Cl1 O7 . . 111.6(2) ?
O10 Cl1 O7 . . 109.8(2) ?
O5 Cl2 O6 . . 112.17(18) ?
O5 Cl2 O4 . . 108.84(14) ?
O6 Cl2 O4 . . 109.63(15) ?
O5 Cl2 O3 . . 109.85(13) ?
O6 Cl2 O3 . . 107.41(14) ?
O4 Cl2 O3 . . 108.88(13) ?
C12 N1 C6 . . 118.1(2) ?
C12 N1 Zn1 . . 131.17(18) ?
C6 N1 Zn1 . . 110.56(16) ?
C1 N2 C5 . . 117.8(2) ?
C1 N2 Zn1 . . 128.65(19) ?
C5 N2 Zn1 . . 113.59(17) ?
C18 N3 C22 . . 119.3(3) ?
C18 N3 Zn1 . . 127.9(2) ?
C22 N3 Zn1 . . 112.77(17) ?
C27 N4 C23 . . 117.6(2) ?
C27 N4 Zn1 . . 129.78(18) ?
C23 N4 Zn1 . . 111.17(16) ?
C16 N5 C17 . . 123.1(3) ?
C16 N5 C12 . . 118.4(2) ?
C17 N5 C12 . . 118.4(2) ?
C31 N6 C34 . . 119.7(2) ?
C31 N6 C27 . . 116.2(2) ?
C34 N6 C27 . . 124.0(2) ?
C34 O2 Zn1 . . 133.58(19) ?
Cl2 O3 Zn1 . . 135.05(12) ?
O2 Zn1 N3 . . 160.72(8) ?
O2 Zn1 N2 . . 97.89(8) ?
N3 Zn1 N2 . . 97.84(9) ?
O2 Zn1 N4 . . 82.97(8) ?
N3 Zn1 N4 . . 79.69(8) ?
N2 Zn1 N4 . . 170.52(8) ?
O2 Zn1 N1 . . 92.99(8) ?
N3 Zn1 N1 . . 100.85(8) ?
N2 Zn1 N1 . . 79.22(8) ?
N4 Zn1 N1 . . 110.20(8) ?
O2 Zn1 O3 . . 85.91(8) ?
N3 Zn1 O3 . . 84.52(8) ?
N2 Zn1 O3 . . 84.69(8) ?
N4 Zn1 O3 . . 85.96(7) ?
N1 Zn1 O3 . . 163.57(8) ?

loop_
_geom_bond_atom_site_label_1
_geom_bond_atom_site_label_2
_geom_bond_site_symmetry_2
_geom_bond_distance
_geom_bond_publ_flag
C1 N2 . 1.334(4) ?
C1 C2 . 1.382(4) ?
C1 H1 . 0.9300 ?
C2 C3 . 1.365(4) ?
C2 H2 . 0.9300 ?
C3 C4 . 1.401(4) ?
C3 H3 . 0.9300 ?
C4 C5 . 1.405(4) ?
C4 C8 . 1.427(4) ?
C5 N2 . 1.354(3) ?
C5 C6 . 1.434(4) ?
C6 N1 . 1.356(3) ?
C6 C7 . 1.411(3) ?
C7 C10 . 1.403(4) ?
C7 C9 . 1.421(4) ?
C8 C9 . 1.349(4) ?
C8 H8 . 0.9300 ?
C9 H9 . 0.9300 ?
C10 C11 . 1.348(4) ?
C10 H10 . 0.9300 ?
C11 C12 . 1.395(4) ?
C11 H11 . 0.9300 ?
C12 N1 . 1.324(3) ?
C12 N5 . 1.432(4) ?
C13 C14 . 1.342(5) ?
C13 C17 . 1.433(5) ?
C13 H13 . 0.9300 ?
C14 C15 . 1.398(5) ?
C14 H14 . 0.9300 ?
C15 C16 . 1.338(4) ?
C15 H15 . 0.9300 ?
C16 N5 . 1.368(4) ?
C16 H16 . 0.9300 ?
C17 O1 . 1.216(4) ?
C17 N5 . 1.403(4) ?
C18 N3 . 1.327(4) ?
C18 C19 . 1.389(5) ?
C18 H18 . 0.9300 ?
C19 C20 . 1.341(5) ?
C19 H19 . 0.9300 ?
C20 C21 . 1.403(4) ?
C20 H20 . 0.9300 ?
C21 C22 . 1.412(4) ?
C21 C26 . 1.424(5) ?
C22 N3 . 1.354(3) ?
C22 C23 . 1.431(4) ?
C23 N4 . 1.365(3) ?
C23 C24 . 1.394(4) ?
C24 C29 . 1.402(4) ?
C24 C25 . 1.418(4) ?
C25 C26 . 1.339(5) ?
C25 H25 . 0.9300 ?
C26 H26 . 0.9300 ?
C27 N4 . 1.328(3) ?
C27 C28 . 1.396(4) ?
C27 N6 . 1.434(3) ?
C28 C29 . 1.359(4) ?
C28 H28 . 0.9300 ?
C29 H29 . 0.9300 ?
C30 C33 . 1.340(5) ?
C30 C34 . 1.429(4) ?
C30 H6 . 0.9300 ?
C31 C32 . 1.344(5) ?
C31 N6 . 1.393(4) ?
C31 H31 . 0.9300 ?
C32 C33 . 1.395(5) ?
C32 H32 . 0.9300 ?
C33 H33 . 0.9300 ?
C34 O2 . 1.241(3) ?
C34 N6 . 1.400(4) ?
Cl1 O9 . 1.326(4) ?
Cl1 O8 . 1.369(3) ?
Cl1 O10 . 1.377(4) ?
Cl1 O7 . 1.416(3) ?
Cl2 O5 . 1.413(2) ?
Cl2 O6 . 1.423(2) ?
Cl2 O4 . 1.425(2) ?
Cl2 O3 . 1.4473(19) ?
N1 Zn1 . 2.160(2) ?
N2 Zn1 . 2.089(2) ?
N3 Zn1 . 2.084(2) ?
N4 Zn1 . 2.128(2) ?
O2 Zn1 . 2.0291(19) ?
O3 Zn1 . 2.395(2) ?

loop_
_geom_torsion_atom_site_label_1
_geom_torsion_atom_site_label_2
_geom_torsion_atom_site_label_3
_geom_torsion_atom_site_label_4
_geom_torsion_site_symmetry_1
_geom_torsion_site_symmetry_2
_geom_torsion_site_symmetry_3
_geom_torsion_site_symmetry_4
_geom_torsion
_geom_torsion_publ_flag
N2 C1 C2 C3 . . . . -1.2(5) ?
C1 C2 C3 C4 . . . . 1.9(5) ?
C2 C3 C4 C5 . . . . -0.4(4) ?
C2 C3 C4 C8 . . . . 179.0(3) ?
C3 C4 C5 N2 . . . . -1.8(4) ?
C8 C4 C5 N2 . . . . 178.8(3) ?
C3 C4 C5 C6 . . . . 177.1(3) ?
C8 C4 C5 C6 . . . . -2.4(4) ?
N2 C5 C6 N1 . . . . 3.4(4) ?
C4 C5 C6 N1 . . . . -175.5(2) ?
N2 C5 C6 C7 . . . . -179.2(2) ?
C4 C5 C6 C7 . . . . 1.9(4) ?
N1 C6 C7 C10 . . . . -2.1(4) ?
C5 C6 C7 C10 . . . . -179.3(2) ?
N1 C6 C7 C9 . . . . 176.6(2) ?
C5 C6 C7 C9 . . . . -0.7(4) ?
C3 C4 C8 C9 . . . . -177.6(3) ?
C5 C4 C8 C9 . . . . 1.8(4) ?
C4 C8 C9 C7 . . . . -0.6(4) ?
C10 C7 C9 C8 . . . . 178.6(3) ?
C6 C7 C9 C8 . . . . 0.1(4) ?
C6 C7 C10 C11 . . . . 2.3(4) ?
C9 C7 C10 C11 . . . . -176.3(3) ?
C7 C10 C11 C12 . . . . -0.1(5) ?
C10 C11 C12 N1 . . . . -2.7(5) ?
C10 C11 C12 N5 . . . . 173.8(3) ?
C17 C13 C14 C15 . . . . 0.2(5) ?
C13 C14 C15 C16 . . . . -0.5(5) ?
C14 C15 C16 N5 . . . . 0.0(5) ?
C14 C13 C17 O1 . . . . 179.8(4) ?
C14 C13 C17 N5 . . . . 0.4(5) ?
N3 C18 C19 C20 . . . . -0.3(5) ?
C18 C19 C20 C21 . . . . 0.7(5) ?
C19 C20 C21 C22 . . . . -0.5(5) ?
C19 C20 C21 C26 . . . . 176.6(3) ?
C20 C21 C22 N3 . . . . -0.1(4) ?
C26 C21 C22 N3 . . . . -177.4(2) ?
C20 C21 C22 C23 . . . . 179.4(2) ?
C26 C21 C22 C23 . . . . 2.1(4) ?
N3 C22 C23 N4 . . . . -5.7(3) ?
C21 C22 C23 N4 . . . . 174.8(2) ?
N3 C22 C23 C24 . . . . 174.7(2) ?
C21 C22 C23 C24 . . . . -4.8(4) ?
N4 C23 C24 C29 . . . . 4.8(4) ?
C22 C23 C24 C29 . . . . -175.7(2) ?
N4 C23 C24 C25 . . . . -175.7(2) ?
C22 C23 C24 C25 . . . . 3.9(4) ?
C23 C24 C25 C26 . . . . -0.2(4) ?
C29 C24 C25 C26 . . . . 179.3(3) ?
C24 C25 C26 C21 . . . . -2.6(5) ?
C20 C21 C26 C25 . . . . -175.4(3) ?
C22 C21 C26 C25 . . . . 1.6(4) ?
N4 C27 C28 C29 . . . . 5.6(4) ?
N6 C27 C28 C29 . . . . -174.5(3) ?
C27 C28 C29 C24 . . . . -3.4(4) ?
C23 C24 C29 C28 . . . . -1.5(4) ?
C25 C24 C29 C28 . . . . 179.0(3) ?
N6 C31 C32 C33 . . . . -0.7(5) ?
C34 C30 C33 C32 . . . . -0.9(5) ?
C31 C32 C33 C30 . . . . -3.4(5) ?
C33 C30 C34 O2 . . . . -171.4(3) ?
C33 C30 C34 N6 . . . . 8.8(4) ?
C11 C12 N1 C6 . . . . 3.0(4) ?
N5 C12 N1 C6 . . . . -173.7(2) ?
C11 C12 N1 Zn1 . . . . -172.3(2) ?
N5 C12 N1 Zn1 . . . . 11.1(4) ?
C7 C6 N1 C12 . . . . -0.5(4) ?
C5 C6 N1 C12 . . . . 176.8(2) ?
C7 C6 N1 Zn1 . . . . 175.66(19) ?
C5 C6 N1 Zn1 . . . . -7.0(3) ?
C2 C1 N2 C5 . . . . -0.9(4) ?
C2 C1 N2 Zn1 . . . . -179.6(2) ?
C4 C5 N2 C1 . . . . 2.5(4) ?
C6 C5 N2 C1 . . . . -176.4(2) ?
C4 C5 N2 Zn1 . . . . -178.7(2) ?
C6 C5 N2 Zn1 . . . . 2.4(3) ?
C19 C18 N3 C22 . . . . -0.2(4) ?
C19 C18 N3 Zn1 . . . . -176.8(2) ?
C21 C22 N3 C18 . . . . 0.5(4) ?
C23 C22 N3 C18 . . . . -179.0(2) ?
C21 C22 N3 Zn1 . . . . 177.5(2) ?
C23 C22 N3 Zn1 . . . . -2.0(3) ?
C28 C27 N4 C23 . . . . -2.4(4) ?
N6 C27 N4 C23 . . . . 177.7(2) ?
C28 C27 N4 Zn1 . . . . 162.4(2) ?
N6 C27 N4 Zn1 . . . . -17.5(3) ?
C24 C23 N4 C27 . . . . -2.9(4) ?
C22 C23 N4 C27 . . . . 177.5(2) ?
C24 C23 N4 Zn1 . . . . -170.4(2) ?
C22 C23 N4 Zn1 . . . . 10.1(3) ?
C15 C16 N5 C17 . . . . 0.6(4) ?
C15 C16 N5 C12 . . . . 176.8(3) ?
O1 C17 N5 C16 . . . . 179.7(3) ?
C13 C17 N5 C16 . . . . -0.8(4) ?
O1 C17 N5 C12 . . . . 3.6(4) ?
C13 C17 N5 C12 . . . . -177.0(3) ?
N1 C12 N5 C16 . . . . 74.3(3) ?
C11 C12 N5 C16 . . . . -102.5(3) ?
N1 C12 N5 C17 . . . . -109.3(3) ?
C11 C12 N5 C17 . . . . 73.9(4) ?
C32 C31 N6 C34 . . . . 9.1(4) ?
C32 C31 N6 C27 . . . . -168.1(3) ?
O2 C34 N6 C31 . . . . 167.6(3) ?
C30 C34 N6 C31 . . . . -12.5(4) ?
O2 C34 N6 C27 . . . . -15.4(4) ?
C30 C34 N6 C27 . . . . 164.4(2) ?
N4 C27 N6 C31 . . . . -153.0(2) ?
C28 C27 N6 C31 . . . . 27.1(4) ?
N4 C27 N6 C34 . . . . 30.0(4) ?
C28 C27 N6 C34 . . . . -150.0(3) ?
N6 C34 O2 Zn1 . . . . -13.4(4) ?
C30 C34 O2 Zn1 . . . . 166.7(2) ?
O5 Cl2 O3 Zn1 . . . . 43.3(2) ?
O6 Cl2 O3 Zn1 . . . . 165.51(19) ?
O4 Cl2 O3 Zn1 . . . . -75.8(2) ?
C34 O2 Zn1 N3 . . . . 45.0(4) ?
C34 O2 Zn1 N2 . . . . -170.5(2) ?
C34 O2 Zn1 N4 . . . . 19.0(2) ?
C34 O2 Zn1 N1 . . . . -91.0(2) ?
C34 O2 Zn1 O3 . . . . 105.4(2) ?
C18 N3 Zn1 O2 . . . . 156.0(3) ?
C22 N3 Zn1 O2 . . . . -20.7(4) ?
C18 N3 Zn1 N2 . . . . 11.6(2) ?
C22 N3 Zn1 N2 . . . . -165.17(17) ?
C18 N3 Zn1 N4 . . . . -177.7(2) ?
C22 N3 Zn1 N4 . . . . 5.57(17) ?
C18 N3 Zn1 N1 . . . . -68.9(2) ?
C22 N3 Zn1 N1 . . . . 114.38(18) ?
C18 N3 Zn1 O3 . . . . 95.4(2) ?
C22 N3 Zn1 O3 . . . . -81.31(18) ?
C1 N2 Zn1 O2 . . . . -94.4(3) ?
C5 N2 Zn1 O2 . . . . 86.92(19) ?
C1 N2 Zn1 N3 . . . . 74.4(3) ?
C5 N2 Zn1 N3 . . . . -104.27(19) ?
C1 N2 Zn1 N4 . . . . 0.2(7) ?
C5 N2 Zn1 N4 . . . . -178.5(4) ?
C1 N2 Zn1 N1 . . . . 174.0(3) ?
C5 N2 Zn1 N1 . . . . -4.64(18) ?
C1 N2 Zn1 O3 . . . . -9.3(3) ?
C5 N2 Zn1 O3 . . . . 172.02(19) ?
C27 N4 Zn1 O2 . . . . -2.4(2) ?
C23 N4 Zn1 O2 . . . . 163.13(17) ?
C27 N4 Zn1 N3 . . . . -173.9(2) ?
C23 N4 Zn1 N3 . . . . -8.39(16) ?
C27 N4 Zn1 N2 . . . . -98.2(5) ?
C23 N4 Zn1 N2 . . . . 67.3(6) ?
C27 N4 Zn1 N1 . . . . 88.2(2) ?
C23 N4 Zn1 N1 . . . . -106.26(16) ?
C27 N4 Zn1 O3 . . . . -88.7(2) ?
C23 N4 Zn1 O3 . . . . 76.77(16) ?
C12 N1 Zn1 O2 . . . . 84.3(2) ?
C6 N1 Zn1 O2 . . . . -91.27(17) ?
C12 N1 Zn1 N3 . . . . -82.2(2) ?
C6 N1 Zn1 N3 . . . . 102.23(17) ?
C12 N1 Zn1 N2 . . . . -178.3(3) ?
C6 N1 Zn1 N2 . . . . 6.21(16) ?
C12 N1 Zn1 N4 . . . . 0.6(3) ?
C6 N1 Zn1 N4 . . . . -174.87(16) ?
C12 N1 Zn1 O3 . . . . 169.9(2) ?
C6 N1 Zn1 O3 . . . . -5.6(4) ?
Cl2 O3 Zn1 O2 . . . . -42.73(19) ?
Cl2 O3 Zn1 N3 . . . . 120.5(2) ?
Cl2 O3 Zn1 N2 . . . . -141.1(2) ?
Cl2 O3 Zn1 N4 . . . . 40.50(19) ?
Cl2 O3 Zn1 N1 . . . . -129.4(2) ?
